data_1530122
loop_
_publ_author_name
'Kaminskii, A.A.'
'Belokoneva, E.L.'
'Mill', B.V.'
'Pisarevskii, Yu.V.'
'Sarkisov, S.E.'
'Silvestrova, I.M.'
'Butashin, A.V.'
'Khodzhabagyan, G.G.'

_publ_section_title
;
 Pure and Nd3+ -doped Ca3 Ga2 Ge4 O14 and Sr3 Ga2 Ge4 O14 single crystals,
 their structure optical, spectral luminescence, electromechanical
 properties, and stimulated emission
;
_journal_name_full 'Physica Status Solidi, Sectio A: Applied Research'
_journal_page_first 345
_journal_page_last 362
_journal_volume 86
_journal_year 1984
_chemical_formula_sum 'Ga2 Ge4 O14 Sr3'
_chemical_name_systematic 'Sr3 Ga2 Ge4 O14'
_space_group_IT_number 150
_symmetry_space_group_name_Hall 'P 3 2"'
_symmetry_space_group_name_H-M 'P 3 2 1'
_cell_angle_alpha 90
_cell_angle_beta 90
_cell_angle_gamma 120
_cell_formula_units_Z 1
_cell_length_a 8.27
_cell_length_b 8.27
_cell_length_c 5.04
_cell_volume 298.519
_citation_journal_id_ASTM PSSABA
_cod_data_source_file Kaminskii_PSSABA_1984_1096.cif
_cod_data_source_block Ga2Ge4O14Sr3
_cod_original_cell_volume 298.5192
_cod_database_code 1530122

loop_
_symmetry_equiv_pos_as_xyz
x,y,z
-y,x-y,z
-x+y,-x,z
y,x,-z
-x,-x+y,-z
x-y,-y,-z

loop_
_atom_site_label
_atom_site_type_symbol
_atom_site_fract_x
_atom_site_fract_y
_atom_site_fract_z
_atom_site_occupancy
_atom_site_U_iso_or_equiv
Ga2 Ga+3 0.7634 0 0.5 0.53 0.0
Ge1 Ge+4 0 0 0 0.6 0.0
Sr1 Sr+2 0.4231 0 0 1 0.0
O3 O-2 0.211 0.087 0.766 1 0.0
Ga1 Ga+3 0 0 0 0.4 0.0
Ge2 Ge+4 0.3333 0.6667 0.5202 1 0.0
Ge3 Ge+4 0.7634 0 0.5 0.47 0.0
O2 O-2 0.461 0.301 0.333 1 0.0
O1 O-2 0.3333 0.6667 0.183 1 0.0
